data_1517347
loop_
_publ_author_name
'Brissos, Rosa F.'
'Torrents, Ester'
'Mariana Dos Santos Mello, Francyelli'
'Carvalho Pires, Wanessa'
'de Paula Silveira-Lacerda, Elis\^angela'
'Caballero, Ana B.'
'Caubet, Amparo'
'Massera, Chiara'
'Roubeau, Olivier'
'Teat, Simon J.'
'Gamez, Patrick'

_publ_section_title
;
 Highly cytotoxic DNA-interacting copper(ii) coordination compounds.
;
_journal_issue 10
_journal_name_full 'Metallomics : integrated biometal science'
_journal_page_first 1853
_journal_page_last 1868
_journal_paper_doi 10.1039/c4mt00152d
_journal_volume 6
_journal_year 2014
_chemical_formula_moiety '(C24 H30 Cl2 Cu2 N6 O11), (C H4 O)'
_chemical_formula_sum 'C25 H34 Cl2 Cu2 N6 O12'
_chemical_formula_weight 808.56
_chemical_name_systematic
;
 ?
;
_space_group_IT_number 14
_symmetry_cell_setting monoclinic
_symmetry_space_group_name_Hall '-P 2yn'
_symmetry_space_group_name_H-M 'P 1 21/n 1'
_atom_sites_solution_hydrogens geom
_atom_sites_solution_primary direct
_atom_sites_solution_secondary difmap
_audit_creation_method SHELXL-97
_cell_angle_alpha 90.00
_cell_angle_beta 92.466(9)
_cell_angle_gamma 90.00
_cell_formula_units_Z 4
_cell_length_a 11.893(9)
_cell_length_b 21.582(9)
_cell_length_c 12.732(5)
_cell_measurement_reflns_used 570
_cell_measurement_temperature 293(2)
_cell_measurement_theta_max 26.35
_cell_measurement_theta_min 1.86
_cell_volume 3265(3)
_computing_cell_refinement 'APEX-II (2008)'
_computing_data_collection 'APEX-II (2008)'
_computing_data_reduction 'SAINT (2008)'
_computing_structure_refinement 'SHELXL97, G. M. Sheldrick, Acta Cryst. A, 2008,A64,112-122.'
_computing_structure_solution 'SIR97 (Giacovazzo and co., 1999)'
_diffrn_ambient_temperature 293(2)
_diffrn_measured_fraction_theta_full 0.969
_diffrn_measured_fraction_theta_max 0.969
_diffrn_measurement_device_type 'Bruker APEX-II CCD area-detector'
_diffrn_measurement_method omega-scan
_diffrn_radiation_monochromator graphite
_diffrn_radiation_source 'fine-focus sealed tube'
_diffrn_radiation_type MoK\a
_diffrn_radiation_wavelength 0.71069
_diffrn_reflns_av_R_equivalents 0.1050
_diffrn_reflns_av_sigmaI/netI 0.1279
_diffrn_reflns_limit_h_max 14
_diffrn_reflns_limit_h_min -11
_diffrn_reflns_limit_k_max 26
_diffrn_reflns_limit_k_min -26
_diffrn_reflns_limit_l_max 11
_diffrn_reflns_limit_l_min -15
_diffrn_reflns_number 19288
_diffrn_reflns_theta_full 26.35
_diffrn_reflns_theta_max 26.35
_diffrn_reflns_theta_min 1.86
_diffrn_standards_decay_% 0
_diffrn_standards_interval_count 0
_diffrn_standards_interval_time 0
_diffrn_standards_number 0
_exptl_absorpt_coefficient_mu 1.535
_exptl_absorpt_correction_T_max 0.7454
_exptl_absorpt_correction_T_min 0.5767
_exptl_absorpt_correction_type multi-scan
_exptl_absorpt_process_details 'Bruker Apex-II SADABS'
_exptl_crystal_colour 'dark green'
_exptl_crystal_density_diffrn 1.645
_exptl_crystal_density_method 'not measured'
_exptl_crystal_description prismatic
_exptl_crystal_F_000 1656
_exptl_crystal_size_max 0.14
_exptl_crystal_size_mid 0.10
_exptl_crystal_size_min 0.09
_refine_diff_density_max 0.497
_refine_diff_density_min -0.512
_refine_diff_density_rms 0.082
_refine_ls_extinction_method none
_refine_ls_goodness_of_fit_ref 1.004
_refine_ls_hydrogen_treatment constr
_refine_ls_matrix_type full
_refine_ls_number_parameters 424
_refine_ls_number_reflns 6441
_refine_ls_number_restraints 0
_refine_ls_restrained_S_all 1.004
_refine_ls_R_factor_all 0.1700
_refine_ls_R_factor_gt 0.0626
_refine_ls_shift/su_max 0.000
_refine_ls_shift/su_mean 0.000
_refine_ls_structure_factor_coef Fsqd
_refine_ls_weighting_details 'calc w=1/[\s^2^(Fo^2^)+(0.0508P)^2^+0.0000P] where P=(Fo^2^+2Fc^2^)/3'
_refine_ls_weighting_scheme calc
_refine_ls_wR_factor_gt 0.1175
_refine_ls_wR_factor_ref 0.1479
_reflns_number_gt 2833
_reflns_number_total 6441
_reflns_threshold_expression >2sigma(I)
_cod_data_source_file c4mt00152d1.cif
_cod_data_source_block l3
_cod_depositor_comments 'Adding full bibliography for 1517344--1517349.cif.'
_cod_original_sg_symbol_H-M P21/n
_cod_database_code 1517347

loop_
_symmetry_equiv_pos_as_xyz
'x, y, z'
'-x+1/2, y+1/2, -z+1/2'
'-x, -y, -z'
'x-1/2, -y-1/2, z-1/2'

loop_
_atom_site_label
_atom_site_type_symbol
_atom_site_fract_x
_atom_site_fract_y
_atom_site_fract_z
_atom_site_U_iso_or_equiv
_atom_site_adp_type
_atom_site_occupancy
_atom_site_symmetry_multiplicity
_atom_site_calc_flag
_atom_site_refinement_flags
_atom_site_disorder_assembly
_atom_site_disorder_group
Cu1 Cu 0.29306(6) 0.14067(4) 1.04783(6) 0.0597(3) Uani 1 1 d . . .
Cu2 Cu 0.05293(6) 0.16414(3) 0.99769(6) 0.0507(2) Uani 1 1 d . . .
O1 O 0.1838(3) 0.13065(18) 0.9318(3) 0.0509(11) Uani 1 1 d . . .
N1 N 0.4065(4) 0.0984(3) 0.9706(5) 0.0610(15) Uani 1 1 d . . .
N2 N 0.5032(5) 0.0897(3) 1.0292(5) 0.0796(18) Uani 1 1 d . . .
H2N H 0.5579 0.0680 1.0066 0.096 Uiso 1 1 calc R . .
N3 N 0.4165(4) 0.1473(2) 1.1531(5) 0.0634(15) Uani 1 1 d . . .
N4 N -0.0310(4) 0.1611(2) 0.8644(4) 0.0484(12) Uani 1 1 d . . .
N5 N -0.1370(4) 0.1850(2) 0.8709(4) 0.0569(14) Uani 1 1 d . . .
H5N H -0.1833 0.1858 0.8171 0.068 Uiso 1 1 calc R . .
N6 N -0.0841(4) 0.2065(2) 1.0422(4) 0.0512(13) Uani 1 1 d . . .
C1 C 0.1970(5) 0.1095(3) 0.8359(5) 0.0508(16) Uani 1 1 d . . .
C2 C 0.3007(6) 0.0836(3) 0.8062(5) 0.0557(17) Uani 1 1 d . . .
C3 C 0.3086(6) 0.0630(3) 0.7021(6) 0.067(2) Uani 1 1 d . . .
H3 H 0.3769 0.0462 0.6835 0.081 Uiso 1 1 calc R . .
C4 C 0.2248(6) 0.0656(3) 0.6261(5) 0.0607(18) Uani 1 1 d . A .
C5 C 0.1240(5) 0.0910(3) 0.6557(5) 0.0563(17) Uani 1 1 d . . .
H5 H 0.0646 0.0939 0.6060 0.068 Uiso 1 1 calc R . .
C6 C 0.1083(5) 0.1128(3) 0.7586(5) 0.0489(15) Uani 1 1 d . . .
C7 C 0.2425(6) 0.0422(3) 0.5130(5) 0.072(2) Uani 1 1 d . . .
C8 C 0.3352(10) 0.0817(6) 0.4668(9) 0.089(4) Uiso 0.60 1 d P A 1
H8A H 0.3118 0.1243 0.4642 0.134 Uiso 0.60 1 calc PR A 1
H8B H 0.3490 0.0676 0.3970 0.134 Uiso 0.60 1 calc PR A 1
H8C H 0.4030 0.0781 0.5101 0.134 Uiso 0.60 1 calc PR A 1
C9 C 0.2774(14) -0.0235(7) 0.5156(11) 0.109(5) Uiso 0.60 1 d P A 1
H9A H 0.2876 -0.0378 0.4452 0.163 Uiso 0.60 1 calc PR A 1
H9B H 0.2204 -0.0479 0.5470 0.163 Uiso 0.60 1 calc PR A 1
H9C H 0.3469 -0.0276 0.5562 0.163 Uiso 0.60 1 calc PR A 1
C10 C 0.1377(12) 0.0497(7) 0.4403(11) 0.104(5) Uiso 0.60 1 d P A 1
H10A H 0.1149 0.0923 0.4391 0.157 Uiso 0.60 1 calc PR A 1
H10B H 0.0780 0.0246 0.4656 0.157 Uiso 0.60 1 calc PR A 1
H10C H 0.1545 0.0368 0.3705 0.157 Uiso 0.60 1 calc PR A 1
C8' C 0.1831(19) -0.0202(10) 0.4971(16) 0.099(7) Uiso 0.40 1 d P A 2
H8'1 H 0.2126 -0.0493 0.5482 0.148 Uiso 0.40 1 calc PR A 2
H8'2 H 0.1957 -0.0354 0.4277 0.148 Uiso 0.40 1 calc PR A 2
H8'3 H 0.1038 -0.0150 0.5054 0.148 Uiso 0.40 1 calc PR A 2
C9' C 0.199(2) 0.0878(13) 0.4304(18) 0.128(9) Uiso 0.40 1 d P A 2
H9'1 H 0.2355 0.1271 0.4418 0.192 Uiso 0.40 1 calc PR A 2
H9'2 H 0.1194 0.0926 0.4353 0.192 Uiso 0.40 1 calc PR A 2
H9'3 H 0.2155 0.0726 0.3619 0.192 Uiso 0.40 1 calc PR A 2
C10' C 0.360(2) 0.0183(13) 0.4968(18) 0.128(8) Uiso 0.40 1 d P A 2
H10D H 0.3818 -0.0093 0.5531 0.192 Uiso 0.40 1 calc PR A 2
H10E H 0.4114 0.0525 0.4958 0.192 Uiso 0.40 1 calc PR A 2
H10F H 0.3609 -0.0035 0.4311 0.192 Uiso 0.40 1 calc PR A 2
C11 C 0.3970(6) 0.0782(3) 0.8753(6) 0.0658(19) Uani 1 1 d . . .
H11 H 0.4593 0.0582 0.8494 0.079 Uiso 1 1 calc R . .
C12 C 0.5093(6) 0.1173(3) 1.1268(6) 0.0622(18) Uani 1 1 d . . .
C13 C 0.6078(6) 0.1147(4) 1.1879(7) 0.084(2) Uani 1 1 d . . .
H13 H 0.6700 0.0931 1.1655 0.101 Uiso 1 1 calc R . .
C14 C 0.6111(7) 0.1445(4) 1.2810(7) 0.087(2) Uani 1 1 d . . .
H14 H 0.6764 0.1439 1.3238 0.104 Uiso 1 1 calc R . .
C15 C 0.5189(7) 0.1754(4) 1.3123(6) 0.085(2) Uani 1 1 d . . .
H15 H 0.5201 0.1958 1.3767 0.102 Uiso 1 1 calc R . .
C16 C 0.4226(6) 0.1760(3) 1.2463(6) 0.074(2) Uani 1 1 d . . .
H16 H 0.3596 0.1972 1.2680 0.089 Uiso 1 1 calc R . .
C17 C -0.0013(5) 0.1392(3) 0.7752(5) 0.0531(16) Uani 1 1 d . . .
H17 H -0.0533 0.1405 0.7186 0.064 Uiso 1 1 calc R . .
C18 C -0.1663(6) 0.2074(3) 0.9659(5) 0.0538(17) Uani 1 1 d . . .
C19 C -0.2724(5) 0.2313(3) 0.9827(5) 0.0644(19) Uani 1 1 d . . .
H19 H -0.3279 0.2317 0.9290 0.077 Uiso 1 1 calc R . .
C20 C -0.2932(6) 0.2543(3) 1.0792(6) 0.070(2) Uani 1 1 d . . .
H20 H -0.3641 0.2698 1.0925 0.085 Uiso 1 1 calc R . .
C21 C -0.2090(6) 0.2546(3) 1.1580(6) 0.074(2) Uani 1 1 d . . .
H21 H -0.2219 0.2715 1.2236 0.088 Uiso 1 1 calc R . .
C22 C -0.1083(6) 0.2301(3) 1.1375(5) 0.0623(18) Uani 1 1 d . . .
H22 H -0.0526 0.2292 1.1911 0.075 Uiso 1 1 calc R . .
Cl1 Cl 0.38718(18) 0.28599(10) 0.95371(16) 0.0767(6) Uani 1 1 d . . .
O2 O 0.2800(6) 0.2645(4) 0.9573(5) 0.175(3) Uani 1 1 d . . .
O3 O 0.3876(6) 0.3357(3) 0.8869(6) 0.142(2) Uani 1 1 d . . .
O4 O 0.4525(7) 0.2404(4) 0.9061(6) 0.182(3) Uani 1 1 d . . .
O5 O 0.4319(6) 0.2989(4) 1.0542(5) 0.167(3) Uani 1 1 d . . .
Cl2 Cl 0.27135(15) -0.02249(8) 1.14996(15) 0.0667(5) Uani 1 1 d . . .
O6 O 0.2984(4) -0.0692(3) 1.0799(5) 0.138(3) Uani 1 1 d . . .
O7 O 0.2290(5) 0.0289(3) 1.0967(6) 0.160(3) Uani 1 1 d . . .
O8 O 0.3710(4) -0.0046(3) 1.2088(4) 0.1082(18) Uani 1 1 d . . .
O9 O 0.1897(4) -0.0459(3) 1.2160(4) 0.1089(19) Uani 1 1 d . . .
C1S C 0.1240(8) 0.3413(4) 1.1592(8) 0.134(4) Uani 1 1 d . . .
H1S1 H 0.0771 0.3546 1.2144 0.201 Uiso 1 1 calc R . .
H1S2 H 0.0790 0.3201 1.1061 0.201 Uiso 1 1 calc R . .
H1S3 H 0.1590 0.3767 1.1288 0.201 Uiso 1 1 calc R . .
O1S O 0.2040(5) 0.3026(3) 1.1989(4) 0.112(2) Uani 1 1 d . . .
H1S H 0.2136 0.2744 1.1572 0.168 Uiso 1 1 calc R . .
C2S C -0.0745(8) 0.0505(4) 1.1377(7) 0.123(3) Uani 1 1 d . . .
H2S1 H -0.0834 0.0862 1.1815 0.185 Uiso 1 1 calc R . .
H2S2 H -0.0393 0.0178 1.1784 0.185 Uiso 1 1 calc R . .
H2S3 H -0.1470 0.0369 1.1107 0.185 Uiso 1 1 calc R . .
O2S O -0.0074(4) 0.0657(2) 1.0543(4) 0.0901(16) Uani 1 1 d . . .
H2S H 0.0566 0.0526 1.0663 0.135 Uiso 1 1 calc R . .
C3S C 0.1418(9) 0.1558(5) 1.2122(10) 0.167(5) Uani 1 1 d . . .
H3S1 H 0.1296 0.1916 1.2551 0.250 Uiso 1 1 calc R . .
H3S2 H 0.2057 0.1332 1.2404 0.250 Uiso 1 1 calc R . .
H3S3 H 0.0763 0.1298 1.2116 0.250 Uiso 1 1 calc R . .
O3S O 0.1617(3) 0.17445(19) 1.1108(3) 0.0544(12) Uani 1 1 d . . .

loop_
_atom_site_aniso_label
_atom_site_aniso_U_11
_atom_site_aniso_U_22
_atom_site_aniso_U_33
_atom_site_aniso_U_23
_atom_site_aniso_U_13
_atom_site_aniso_U_12
Cu1 0.0477(5) 0.0750(6) 0.0565(6) -0.0104(4) 0.0026(4) 0.0020(4)
Cu2 0.0505(5) 0.0542(5) 0.0478(5) -0.0021(4) 0.0054(4) 0.0051(4)
O1 0.048(3) 0.063(3) 0.042(3) -0.012(2) 0.007(2) 0.002(2)
N1 0.046(4) 0.080(4) 0.057(4) -0.011(3) 0.007(3) -0.004(3)
N2 0.040(4) 0.119(5) 0.079(5) -0.013(4) -0.001(3) 0.013(3)
N3 0.052(4) 0.066(4) 0.071(4) -0.011(3) -0.004(3) 0.004(3)
N4 0.048(3) 0.047(3) 0.050(3) 0.006(2) 0.008(3) 0.006(2)
N5 0.046(3) 0.076(4) 0.049(4) 0.004(3) 0.001(3) 0.008(3)
N6 0.056(3) 0.051(3) 0.047(4) -0.004(2) 0.007(3) 0.007(2)
C1 0.046(4) 0.048(4) 0.059(5) -0.005(3) 0.012(4) -0.006(3)
C2 0.059(5) 0.059(4) 0.050(5) -0.007(3) 0.015(4) -0.001(3)
C3 0.064(5) 0.072(5) 0.068(5) -0.010(4) 0.022(4) 0.003(4)
C4 0.069(5) 0.064(5) 0.050(5) -0.006(3) 0.013(4) -0.002(4)
C5 0.064(5) 0.059(4) 0.046(4) -0.005(3) 0.004(3) -0.006(3)
C6 0.055(4) 0.048(4) 0.045(4) 0.000(3) 0.011(3) -0.005(3)
C7 0.078(5) 0.073(5) 0.067(5) -0.008(4) 0.018(4) 0.006(4)
C11 0.048(5) 0.084(5) 0.066(5) -0.008(4) 0.007(4) 0.002(4)
C12 0.044(5) 0.084(5) 0.058(5) -0.001(4) -0.009(4) -0.014(4)
C13 0.057(5) 0.103(7) 0.092(7) -0.008(5) -0.001(5) -0.006(4)
C14 0.056(5) 0.096(7) 0.107(8) 0.001(5) -0.020(5) -0.011(5)
C15 0.095(7) 0.099(7) 0.058(5) -0.020(4) -0.022(5) -0.011(5)
C16 0.077(5) 0.077(5) 0.067(5) -0.018(4) -0.015(4) 0.009(4)
C17 0.050(4) 0.066(4) 0.043(4) 0.002(3) 0.002(3) 0.001(3)
C18 0.061(5) 0.048(4) 0.053(5) 0.007(3) 0.008(4) 0.004(3)
C19 0.054(5) 0.068(5) 0.071(5) 0.009(4) 0.002(4) 0.012(4)
C20 0.062(5) 0.070(5) 0.080(6) 0.000(4) 0.019(5) 0.021(4)
C21 0.076(5) 0.071(5) 0.075(6) -0.011(4) 0.014(5) 0.018(4)
C22 0.063(5) 0.066(5) 0.058(5) -0.009(4) 0.005(4) 0.011(4)
Cl1 0.0803(15) 0.0783(14) 0.0702(14) 0.0043(11) -0.0122(11) -0.0027(11)
O2 0.141(6) 0.250(9) 0.135(6) 0.028(5) 0.004(5) -0.103(6)
O3 0.153(6) 0.110(5) 0.163(6) 0.047(5) 0.011(5) -0.025(4)
O4 0.210(8) 0.173(7) 0.159(7) -0.059(6) -0.053(6) 0.086(6)
O5 0.156(6) 0.248(9) 0.093(5) -0.060(5) -0.040(4) 0.020(6)
Cl2 0.0577(12) 0.0639(12) 0.0795(13) -0.0014(10) 0.0160(10) 0.0057(9)
O6 0.087(4) 0.162(6) 0.169(6) -0.091(5) 0.054(4) -0.008(4)
O7 0.103(5) 0.113(5) 0.260(8) 0.101(5) -0.016(5) -0.002(4)
O8 0.074(4) 0.124(5) 0.125(5) -0.012(4) -0.007(3) -0.010(3)
O9 0.099(4) 0.116(5) 0.116(4) -0.016(3) 0.051(3) -0.030(3)
C1S 0.132(9) 0.098(8) 0.169(11) -0.018(7) -0.044(8) 0.001(6)
O1S 0.134(5) 0.116(5) 0.081(4) -0.033(3) -0.031(4) 0.033(4)
C2S 0.110(7) 0.100(7) 0.163(9) 0.034(6) 0.033(7) -0.014(6)
O2S 0.084(4) 0.075(4) 0.112(4) 0.014(3) 0.020(3) -0.002(3)
C3S 0.127(10) 0.152(11) 0.218(15) -0.034(10) -0.025(10) 0.020(8)
O3S 0.053(3) 0.069(3) 0.041(3) 0.002(2) 0.005(2) 0.003(2)

loop_
_atom_type_symbol
_atom_type_description
_atom_type_scat_dispersion_real
_atom_type_scat_dispersion_imag
_atom_type_scat_source
C C 0.0033 0.0016 'International Tables Vol C Tables 4.2.6.8 and 6.1.1.4'
H H 0.0000 0.0000 'International Tables Vol C Tables 4.2.6.8 and 6.1.1.4'
N N 0.0061 0.0033 'International Tables Vol C Tables 4.2.6.8 and 6.1.1.4'
O O 0.0106 0.0060 'International Tables Vol C Tables 4.2.6.8 and 6.1.1.4'
Cu Cu 0.3201 1.2651 'International Tables Vol C Tables 4.2.6.8 and 6.1.1.4'
Cl Cl 0.1484 0.1585 'International Tables Vol C Tables 4.2.6.8 and 6.1.1.4'

loop_
_geom_angle_atom_site_label_1
_geom_angle_atom_site_label_2
_geom_angle_atom_site_label_3
_geom_angle
O3S Cu1 N1 170.2(2)
O3S Cu1 O1 80.24(17)
N1 Cu1 O1 91.1(2)
O3S Cu1 N3 106.6(2)
N1 Cu1 N3 82.1(3)
O1 Cu1 N3 173.1(2)
O3S Cu1 Cu2 39.62(13)
N1 Cu1 Cu2 131.52(19)
O1 Cu1 Cu2 40.63(11)
N3 Cu1 Cu2 146.22(17)
O3S Cu2 N4 167.19(18)
O3S Cu2 O1 80.75(17)
N4 Cu2 O1 90.10(19)
O3S Cu2 N6 105.7(2)
N4 Cu2 N6 82.3(2)
O1 Cu2 N6 170.11(19)
O3S Cu2 Cu1 40.18(12)
N4 Cu2 Cu1 130.14(15)
O1 Cu2 Cu1 40.57(11)
N6 Cu2 Cu1 145.41(16)
C1 O1 Cu1 130.0(4)
C1 O1 Cu2 131.2(4)
Cu1 O1 Cu2 98.80(17)
C11 N1 N2 120.5(6)
C11 N1 Cu1 127.1(5)
N2 N1 Cu1 112.3(4)
N1 N2 C12 116.5(6)
N1 N2 H2N 121.8
C12 N2 H2N 121.8
C12 N3 C16 115.6(6)
C12 N3 Cu1 113.5(5)
C16 N3 Cu1 130.9(5)
C17 N4 N5 118.6(5)
C17 N4 Cu2 129.2(4)
N5 N4 Cu2 112.2(4)
C18 N5 N4 117.3(5)
C18 N5 H5N 121.3
N4 N5 H5N 121.3
C18 N6 C22 117.6(5)
C18 N6 Cu2 112.4(4)
C22 N6 Cu2 129.7(5)
O1 C1 C6 120.8(5)
O1 C1 C2 121.4(6)
C6 C1 C2 117.7(6)
C3 C2 C1 118.0(6)
C3 C2 C11 118.3(6)
C1 C2 C11 123.7(6)
C4 C3 C2 125.6(6)
C4 C3 H3 117.2
C2 C3 H3 117.2
C3 C4 C5 116.0(6)
C3 C4 C7 121.6(6)
C5 C4 C7 122.4(7)
C4 C5 C6 122.3(6)
C4 C5 H5 118.8
C6 C5 H5 118.8
C5 C6 C1 120.3(6)
C5 C6 C17 115.0(6)
C1 C6 C17 124.6(5)
C9 C7 C9' 136.5(12)
C9 C7 C10' 54.2(10)
C9' C7 C10' 114.5(13)
C9 C7 C8' 44.4(8)
C9' C7 C8' 109.8(14)
C10' C7 C8' 96.0(13)
C9 C7 C8 109.7(9)
C9' C7 C8 66.4(11)
C10' C7 C8 56.9(10)
C8' C7 C8 140.8(10)
C9 C7 C10 109.6(9)
C9' C7 C10 42.9(10)
C10' C7 C10 133.4(11)
C8' C7 C10 69.7(10)
C8 C7 C10 106.9(9)
C9 C7 C4 109.9(8)
C9' C7 C4 112.2(11)
C10' C7 C4 113.7(10)
C8' C7 C4 109.2(9)
C8 C7 C4 107.8(7)
C10 C7 C4 112.9(7)
C7 C8 H8A 109.5
C7 C8 H8B 109.5
H8A C8 H8B 109.5
C7 C8 H8C 109.5
H8A C8 H8C 109.5
H8B C8 H8C 109.5
C7 C9 H9A 109.5
C7 C9 H9B 109.5
H9A C9 H9B 109.5
C7 C9 H9C 109.5
H9A C9 H9C 109.5
H9B C9 H9C 109.5
C7 C10 H10A 109.5
C7 C10 H10B 109.5
H10A C10 H10B 109.5
C7 C10 H10C 109.5
H10A C10 H10C 109.5
H10B C10 H10C 109.5
C7 C8' H8'1 109.5
C7 C8' H8'2 109.5
H8'1 C8' H8'2 109.5
C7 C8' H8'3 109.5
H8'1 C8' H8'3 109.5
H8'2 C8' H8'3 109.5
C7 C9' H9'1 109.5
C7 C9' H9'2 109.5
H9'1 C9' H9'2 109.5
C7 C9' H9'3 109.5
H9'1 C9' H9'3 109.5
H9'2 C9' H9'3 109.5
C7 C10' H10D 109.5
C7 C10' H10E 109.5
H10D C10' H10E 109.5
C7 C10' H10F 109.5
H10D C10' H10F 109.5
H10E C10' H10F 109.5
N1 C11 C2 126.3(6)
N1 C11 H11 116.9
C2 C11 H11 116.9
N3 C12 C13 124.8(7)
N3 C12 N2 115.1(6)
C13 C12 N2 120.1(7)
C14 C13 C12 117.9(8)
C14 C13 H13 121.0
C12 C13 H13 121.0
C13 C14 C15 119.9(7)
C13 C14 H14 120.0
C15 C14 H14 120.0
C14 C15 C16 118.8(7)
C14 C15 H15 120.6
C16 C15 H15 120.6
N3 C16 C15 122.9(7)
N3 C16 H16 118.5
C15 C16 H16 118.5
N4 C17 C6 123.7(6)
N4 C17 H17 118.1
C6 C17 H17 118.1
N6 C18 N5 115.5(6)
N6 C18 C19 122.0(6)
N5 C18 C19 122.5(7)
C20 C19 C18 118.5(7)
C20 C19 H19 120.8
C18 C19 H19 120.8
C19 C20 C21 120.2(7)
C19 C20 H20 119.9
C21 C20 H20 119.9
C22 C21 C20 118.6(7)
C22 C21 H21 120.7
C20 C21 H21 120.7
C21 C22 N6 123.0(6)
C21 C22 H22 118.5
N6 C22 H22 118.5
O2 Cl1 O3 108.4(5)
O2 Cl1 O5 111.1(4)
O3 Cl1 O5 113.7(5)
O2 Cl1 O4 108.2(5)
O3 Cl1 O4 105.3(5)
O5 Cl1 O4 109.9(4)
O7 Cl2 O6 110.8(5)
O7 Cl2 O9 109.6(4)
O6 Cl2 O9 107.8(4)
O7 Cl2 O8 108.4(4)
O6 Cl2 O8 108.8(3)
O9 Cl2 O8 111.3(4)
O1S C1S H1S1 109.5
O1S C1S H1S2 109.5
H1S1 C1S H1S2 109.5
O1S C1S H1S3 109.5
H1S1 C1S H1S3 109.5
H1S2 C1S H1S3 109.5
C1S O1S H1S 109.5
O2S C2S H2S1 109.5
O2S C2S H2S2 109.5
H2S1 C2S H2S2 109.5
O2S C2S H2S3 109.5
H2S1 C2S H2S3 109.5
H2S2 C2S H2S3 109.5
C2S O2S H2S 109.5
O3S C3S H3S1 109.5
O3S C3S H3S2 109.5
H3S1 C3S H3S2 109.5
O3S C3S H3S3 109.5
H3S1 C3S H3S3 109.5
H3S2 C3S H3S3 109.5
C3S O3S Cu2 122.3(5)
C3S O3S Cu1 116.9(5)
Cu2 O3S Cu1 100.20(19)

loop_
_geom_bond_atom_site_label_1
_geom_bond_atom_site_label_2
_geom_bond_distance
Cu1 O3S 1.930(4)
Cu1 N1 1.932(5)
Cu1 O1 1.937(4)
Cu1 N3 1.949(5)
Cu1 Cu2 2.943(2)
Cu2 O3S 1.907(4)
Cu2 N4 1.933(5)
Cu2 O1 1.939(4)
Cu2 N6 1.973(5)
O1 C1 1.319(6)
N1 C11 1.289(7)
N1 N2 1.357(7)
N2 C12 1.378(8)
N2 H2N 0.8600
N3 C12 1.335(8)
N3 C16 1.338(8)
N4 C17 1.293(7)
N4 N5 1.366(6)
N5 C18 1.362(7)
N5 H5N 0.8600
N6 C18 1.348(7)
N6 C22 1.358(7)
C1 C6 1.413(8)
C1 C2 1.420(8)
C2 C3 1.405(8)
C2 C11 1.419(9)
C3 C4 1.359(9)
C3 H3 0.9300
C4 C5 1.385(8)
C4 C7 1.549(9)
C5 C6 1.412(7)
C5 H5 0.9300
C6 C17 1.447(8)
C7 C9 1.478(15)
C7 C9' 1.51(2)
C7 C10' 1.51(2)
C7 C8' 1.53(2)
C7 C8 1.531(13)
C7 C10 1.529(15)
C8 H8A 0.9600
C8 H8B 0.9600
C8 H8C 0.9600
C9 H9A 0.9600
C9 H9B 0.9600
C9 H9C 0.9600
C10 H10A 0.9600
C10 H10B 0.9600
C10 H10C 0.9600
C8' H8'1 0.9600
C8' H8'2 0.9600
C8' H8'3 0.9600
C9' H9'1 0.9600
C9' H9'2 0.9600
C9' H9'3 0.9600
C10' H10D 0.9600
C10' H10E 0.9600
C10' H10F 0.9600
C11 H11 0.9300
C12 C13 1.379(9)
C13 C14 1.348(10)
C13 H13 0.9300
C14 C15 1.357(10)
C14 H14 0.9300
C15 C16 1.391(9)
C15 H15 0.9300
C16 H16 0.9300
C17 H17 0.9300
C18 C19 1.389(8)
C19 C20 1.357(8)
C19 H19 0.9300
C20 C21 1.386(9)
C20 H20 0.9300
C21 C22 1.346(8)
C21 H21 0.9300
C22 H22 0.9300
Cl1 O2 1.358(6)
Cl1 O3 1.368(6)
Cl1 O5 1.393(6)
Cl1 O4 1.407(7)
Cl2 O7 1.384(6)
Cl2 O6 1.392(5)
Cl2 O9 1.406(5)
Cl2 O8 1.428(5)
C1S O1S 1.346(9)
C1S H1S1 0.9600
C1S H1S2 0.9600
C1S H1S3 0.9600
O1S H1S 0.8200
C2S O2S 1.395(8)
C2S H2S1 0.9600
C2S H2S2 0.9600
C2S H2S3 0.9600
O2S H2S 0.8200
C3S O3S 1.382(12)
C3S H3S1 0.9600
C3S H3S2 0.9600
C3S H3S3 0.9600
